data_4064155
loop_
_publ_author_name
'Reichmann, Bernhard'
'Drexler, Matthias'
'Weibert, Bernhard'
'Szesni, Normen'
'Strittmatter, Tobias'
'Fischer, Helmut'

_publ_section_title
;
 Amino-Substituted Butatrienes: Unusual \h1Ligands Formed by an Unusual
 Reaction&#x2020;
;
_journal_issue 5
_journal_name_full Organometallics
_journal_page_first 1215
_journal_paper_doi 10.1021/om101163j
_journal_volume 30
_journal_year 2011
_chemical_formula_moiety 'C29 H28 N4 O5 W'
_chemical_formula_sum 'C29 H28 N4 O5 W'
_chemical_formula_weight 696.40
_chemical_name_systematic
; 
 ? 
;
_space_group_IT_number 14
_symmetry_cell_setting monoclinic
_symmetry_space_group_name_Hall '-P 2ybc'
_symmetry_space_group_name_H-M 'P 1 21/c 1'
_atom_sites_solution_hydrogens geom
_atom_sites_solution_primary direct
_atom_sites_solution_secondary difmap
_audit_creation_method SHELXL-97
_cell_angle_alpha 90.00
_cell_angle_beta 95.04(3)
_cell_angle_gamma 90.00
_cell_formula_units_Z 4
_cell_length_a 12.500(3)
_cell_length_b 16.028(3)
_cell_length_c 14.100(3)
_cell_measurement_reflns_used 33439
_cell_measurement_temperature 100(2)
_cell_measurement_theta_max 26.72
_cell_measurement_theta_min 1.87
_cell_volume 2814.0(11)
_computing_cell_refinement 'Bruker XSCANS'
_computing_data_collection 'Bruker XSCANS'
_computing_data_reduction 'Bruker SHELXTL'
_computing_molecular_graphics 'Bruker SHELXTL'
_computing_publication_material 'Bruker SHELXTL'
_computing_structure_refinement 'SHELXL-97 (Sheldrick, 1997)'
_computing_structure_solution 'SHELXS-97 (Sheldrick, 1990)'
_diffrn_ambient_temperature 100(2)
_diffrn_detector_area_resol_mean 6.67
_diffrn_measured_fraction_theta_full 0.997
_diffrn_measured_fraction_theta_max 0.997
_diffrn_measurement_device_type 'Bruker P4'
_diffrn_measurement_method '\w scans'
_diffrn_radiation_monochromator graphite
_diffrn_radiation_source 'fine-focus sealed tube'
_diffrn_radiation_type MoK\a
_diffrn_radiation_wavelength 0.71073
_diffrn_reflns_av_R_equivalents 0.0906
_diffrn_reflns_av_sigmaI/netI 0.0604
_diffrn_reflns_limit_h_max 15
_diffrn_reflns_limit_h_min -15
_diffrn_reflns_limit_k_max 19
_diffrn_reflns_limit_k_min -19
_diffrn_reflns_limit_l_max 17
_diffrn_reflns_limit_l_min -17
_diffrn_reflns_number 36429
_diffrn_reflns_theta_full 26.22
_diffrn_reflns_theta_max 26.22
_diffrn_reflns_theta_min 2.07
_exptl_absorpt_coefficient_mu 4.149
_exptl_absorpt_correction_T_max 0.9360
_exptl_absorpt_correction_T_min 0.3797
_exptl_absorpt_correction_type integration
_exptl_absorpt_process_details empirical
_exptl_crystal_colour colorless
_exptl_crystal_density_diffrn 1.644
_exptl_crystal_density_method 'not measured'
_exptl_crystal_description plate
_exptl_crystal_F_000 1376
_exptl_crystal_size_max 0.4
_exptl_crystal_size_mid 0.3
_exptl_crystal_size_min 0.1
_refine_diff_density_max 1.182
_refine_diff_density_min -2.037
_refine_diff_density_rms 0.138
_refine_ls_extinction_method none
_refine_ls_goodness_of_fit_ref 1.024
_refine_ls_hydrogen_treatment constr
_refine_ls_matrix_type full
_refine_ls_number_parameters 352
_refine_ls_number_reflns 5647
_refine_ls_number_restraints 0
_refine_ls_restrained_S_all 1.024
_refine_ls_R_factor_all 0.0672
_refine_ls_R_factor_gt 0.0415
_refine_ls_shift/su_max 0.002
_refine_ls_shift/su_mean 0.000
_refine_ls_structure_factor_coef Fsqd
_refine_ls_weighting_details 'calc w=1/[\s^2^(Fo^2^)+(0.0349P)^2^+0.0000P] where P=(Fo^2^+2Fc^2^)/3'
_refine_ls_weighting_scheme calc
_refine_ls_wR_factor_gt 0.0689
_refine_ls_wR_factor_ref 0.0741
_reflns_number_gt 4311
_reflns_number_total 5647
_reflns_threshold_expression >2sigma(I)
_cod_data_source_file om101163j_si_001.cif
_cod_data_source_block brbw20
_cod_depositor_comments
;
The following automatic conversions were performed:

'_symmetry_cell_setting' value 'Monoclinic' changed to 'monoclinic'
according to /home/saulius/struct/CIF-dictionaries/cif_core.dic
dictionary named 'cif_core.dic' version 2.4.1 from 2010-06-29.

Automatic conversion script
Id: cif_fix_values 1715 2011-07-08 13:25:40Z adriana 
;
_cod_original_cell_volume 2814.1(10)
_cod_original_sg_symbol_H-M P2(1)/c
_cod_database_code 4064155

loop_
_symmetry_equiv_pos_as_xyz
'x, y, z'
'-x, y+1/2, -z+1/2'
'-x, -y, -z'
'x, -y-1/2, z-1/2'

loop_
_atom_site_label
_atom_site_type_symbol
_atom_site_fract_x
_atom_site_fract_y
_atom_site_fract_z
_atom_site_U_iso_or_equiv
_atom_site_adp_type
_atom_site_occupancy
_atom_site_symmetry_multiplicity
_atom_site_calc_flag
_atom_site_refinement_flags
W1 W 0.703819(19) 0.033235(14) 0.965123(15) 0.01408(7) Uani 1 1 d .
O1 O 0.6100(4) 0.0623(3) 1.1660(3) 0.0331(11) Uani 1 1 d .
C1 C 0.6423(5) 0.0530(3) 1.0931(4) 0.0224(13) Uani 1 1 d .
N1 N 0.8258(4) 0.3093(3) 0.7800(3) 0.0156(10) Uani 1 1 d .
O2 O 0.9233(3) -0.0267(3) 1.0748(3) 0.0308(10) Uani 1 1 d .
C2 C 0.8431(5) -0.0060(4) 1.0360(4) 0.0203(13) Uani 1 1 d .
N2 N 0.9754(4) 0.3659(3) 0.8348(3) 0.0176(10) Uani 1 1 d .
C3 C 0.7745(5) 0.0134(4) 0.8433(4) 0.0234(14) Uani 1 1 d .
O3 O 0.8176(4) 0.0028(3) 0.7756(3) 0.0441(14) Uani 1 1 d .
N3 N 1.2263(5) 0.2923(4) 1.2312(4) 0.0399(16) Uani 1 1 d .
C4 C 0.5772(5) 0.0861(4) 0.8857(4) 0.0204(13) Uani 1 1 d .
O4 O 0.5106(4) 0.1190(3) 0.8385(3) 0.0362(12) Uani 1 1 d .
N4 N 0.5927(4) 0.5865(3) 1.0721(4) 0.0255(12) Uani 1 1 d .
C5 C 0.6373(5) -0.0803(4) 0.9625(4) 0.0187(12) Uani 1 1 d .
O5 O 0.5951(4) -0.1445(3) 0.9614(3) 0.0279(10) Uani 1 1 d .
C6 C 0.7662(5) 0.1606(3) 0.9682(4) 0.0165(12) Uani 1 1 d .
C7 C 0.8004(5) 0.2308(4) 0.9646(4) 0.0165(12) Uani 1 1 d .
C8 C 0.8537(5) 0.3133(3) 0.9612(4) 0.0143(11) Uani 1 1 d .
C9 C 0.8873(5) 0.3277(3) 0.8610(4) 0.0139(11) Uani 1 1 d .
C10 C 0.8771(5) 0.3357(4) 0.7025(4) 0.0201(12) Uani 1 1 d .
H10A H 0.8516 0.3296 0.6374 0.024 Uiso 1 1 calc R
C11 C 0.9691(5) 0.3715(4) 0.7362(4) 0.0199(13) Uani 1 1 d .
H11A H 1.0208 0.3962 0.6994 0.024 Uiso 1 1 calc R
C12 C 0.7197(5) 0.2687(4) 0.7707(4) 0.0228(14) Uani 1 1 d .
H12A H 0.6983 0.2550 0.8341 0.034 Uiso 1 1 calc R
H12B H 0.7234 0.2174 0.7333 0.034 Uiso 1 1 calc R
H12C H 0.6667 0.3066 0.7386 0.034 Uiso 1 1 calc R
C13 C 1.0645(5) 0.4034(4) 0.8947(4) 0.0227(13) Uani 1 1 d .
H13A H 1.0549 0.3927 0.9618 0.034 Uiso 1 1 calc R
H13B H 1.0657 0.4637 0.8835 0.034 Uiso 1 1 calc R
H13C H 1.1324 0.3788 0.8787 0.034 Uiso 1 1 calc R
C21 C 0.9537(5) 0.3090(3) 1.0352(4) 0.0150(11) Uani 1 1 d .
C22 C 0.9653(5) 0.3611(3) 1.1138(4) 0.0182(12) Uani 1 1 d .
H22A H 0.9116 0.4015 1.1228 0.022 Uiso 1 1 calc R
C23 C 1.0546(5) 0.3550(4) 1.1799(4) 0.0196(12) Uani 1 1 d .
H23A H 1.0607 0.3911 1.2335 0.024 Uiso 1 1 calc R
C24 C 1.1353(5) 0.2965(4) 1.1683(4) 0.0219(13) Uani 1 1 d .
C25 C 1.1210(5) 0.2421(4) 1.0894(4) 0.0162(12) Uani 1 1 d .
H25A H 1.1739 0.2010 1.0799 0.019 Uiso 1 1 calc R
C26 C 1.0308(5) 0.2482(3) 1.0258(4) 0.0163(12) Uani 1 1 d .
H26A H 1.0214 0.2097 0.9745 0.020 Uiso 1 1 calc R
C27 C 1.3038(6) 0.2280(5) 1.2256(5) 0.0329(17) Uani 1 1 d .
H27A H 1.2885 0.1969 1.1660 0.049 Uiso 1 1 calc R
H27B H 1.3006 0.1900 1.2797 0.049 Uiso 1 1 calc R
H27C H 1.3756 0.2527 1.2271 0.049 Uiso 1 1 calc R
C28 C 1.2357(5) 0.3458(4) 1.3149(4) 0.0295(15) Uani 1 1 d .
H28A H 1.1777 0.3872 1.3098 0.044 Uiso 1 1 calc R
H28B H 1.3052 0.3746 1.3190 0.044 Uiso 1 1 calc R
H28C H 1.2306 0.3119 1.3721 0.044 Uiso 1 1 calc R
C31 C 0.7774(4) 0.3854(3) 0.9824(3) 0.0136(11) Uani 1 1 d .
C32 C 0.7851(4) 0.4644(4) 0.9435(3) 0.0164(10) Uani 1 1 d .
H32A H 0.8345 0.4733 0.8970 0.020 Uiso 1 1 calc R
C33 C 0.7236(4) 0.5304(4) 0.9699(4) 0.0185(11) Uani 1 1 d .
H33A H 0.7292 0.5830 0.9397 0.022 Uiso 1 1 calc R
C34 C 0.6518(4) 0.5206(4) 1.0418(4) 0.0180(12) Uani 1 1 d .
C35 C 0.6421(5) 0.4406(4) 1.0796(4) 0.0196(13) Uani 1 1 d .
H35A H 0.5929 0.4313 1.1261 0.023 Uiso 1 1 calc R
C36 C 0.7032(5) 0.3744(4) 1.0504(4) 0.0169(12) Uani 1 1 d .
H36A H 0.6945 0.3206 1.0771 0.020 Uiso 1 1 calc R
C37 C 0.5231(5) 0.5754(4) 1.1489(4) 0.0246(13) Uani 1 1 d .
H37A H 0.5314 0.5186 1.1742 0.037 Uiso 1 1 calc R
H37B H 0.4482 0.5845 1.1244 0.037 Uiso 1 1 calc R
H37C H 0.5430 0.6156 1.1998 0.037 Uiso 1 1 calc R
C38 C 0.5946(5) 0.6664(4) 1.0238(5) 0.0267(14) Uani 1 1 d .
H38A H 0.6451 0.6637 0.9745 0.040 Uiso 1 1 calc R
H38B H 0.6175 0.7099 1.0700 0.040 Uiso 1 1 calc R
H38C H 0.5226 0.6793 0.9944 0.040 Uiso 1 1 calc R

loop_
_atom_site_aniso_label
_atom_site_aniso_U_11
_atom_site_aniso_U_22
_atom_site_aniso_U_33
_atom_site_aniso_U_23
_atom_site_aniso_U_13
_atom_site_aniso_U_12
W1 0.01611(11) 0.01170(10) 0.01482(10) 0.00001(12) 0.00347(7) -0.00133(13)
O1 0.036(3) 0.037(3) 0.028(2) -0.009(2) 0.015(2) -0.010(2)
C1 0.025(3) 0.013(3) 0.029(3) -0.004(2) 0.003(3) -0.004(2)
N1 0.017(2) 0.017(2) 0.013(2) -0.0021(18) 0.0002(18) 0.0001(19)
O2 0.024(2) 0.037(3) 0.031(2) 0.007(2) 0.0019(18) -0.003(2)
C2 0.024(3) 0.018(3) 0.020(3) 0.003(2) 0.009(3) -0.002(2)
N2 0.021(3) 0.021(3) 0.010(2) -0.0005(19) 0.0019(19) -0.001(2)
C3 0.022(3) 0.025(4) 0.023(3) 0.004(2) -0.004(2) 0.005(2)
O3 0.051(3) 0.063(4) 0.021(2) 0.002(2) 0.016(2) 0.023(3)
N3 0.029(3) 0.055(4) 0.032(3) -0.022(3) -0.018(3) 0.021(3)
C4 0.018(3) 0.022(3) 0.022(3) -0.002(2) 0.008(2) -0.005(3)
O4 0.026(3) 0.044(3) 0.038(3) 0.014(2) 0.000(2) 0.005(2)
N4 0.025(3) 0.023(3) 0.030(3) 0.003(2) 0.011(2) 0.004(2)
C5 0.017(3) 0.018(3) 0.022(3) -0.002(2) 0.008(2) 0.006(3)
O5 0.033(3) 0.013(2) 0.039(3) -0.0039(19) 0.010(2) -0.0053(19)
C6 0.023(3) 0.015(3) 0.012(2) 0.003(2) 0.004(2) 0.000(2)
C7 0.018(3) 0.021(3) 0.010(2) 0.004(2) -0.001(2) 0.002(2)
C8 0.018(3) 0.014(3) 0.010(3) -0.001(2) 0.000(2) -0.002(2)
C9 0.018(3) 0.007(3) 0.016(3) -0.002(2) 0.000(2) 0.000(2)
C10 0.025(3) 0.025(3) 0.011(3) 0.001(2) 0.004(2) 0.000(3)
C11 0.026(3) 0.023(3) 0.011(3) 0.000(2) 0.006(2) 0.002(3)
C12 0.021(3) 0.029(3) 0.016(3) 0.005(3) -0.011(2) -0.002(3)
C13 0.020(3) 0.028(3) 0.020(3) 0.000(3) 0.001(2) -0.013(3)
C21 0.016(3) 0.015(3) 0.013(3) 0.005(2) 0.000(2) 0.001(2)
C22 0.022(3) 0.012(3) 0.020(3) -0.003(2) 0.002(2) 0.000(2)
C23 0.020(3) 0.020(3) 0.018(3) -0.005(2) -0.001(2) 0.004(2)
C24 0.020(3) 0.022(3) 0.023(3) -0.005(3) 0.000(2) 0.006(3)
C25 0.018(3) 0.016(3) 0.014(3) -0.002(2) 0.002(2) 0.002(2)
C26 0.022(3) 0.012(3) 0.015(3) -0.004(2) 0.001(2) 0.000(2)
C27 0.023(4) 0.042(4) 0.032(4) -0.010(3) -0.010(3) 0.008(3)
C28 0.025(4) 0.035(4) 0.026(3) -0.013(3) -0.008(3) 0.007(3)
C31 0.015(3) 0.017(3) 0.008(2) 0.000(2) -0.004(2) -0.001(2)
C32 0.016(3) 0.020(3) 0.013(2) 0.000(3) 0.0003(19) -0.006(3)
C33 0.017(3) 0.017(2) 0.021(2) 0.004(3) 0.000(2) -0.008(3)
C34 0.016(3) 0.020(3) 0.018(3) -0.003(2) 0.000(2) -0.003(2)
C35 0.021(3) 0.024(3) 0.015(3) -0.003(2) 0.004(2) -0.001(2)
C36 0.022(3) 0.016(3) 0.012(3) 0.005(2) -0.002(2) -0.004(2)
C37 0.021(3) 0.028(3) 0.026(3) -0.003(3) 0.005(3) 0.001(3)
C38 0.029(4) 0.014(3) 0.038(4) 0.000(3) 0.005(3) 0.003(3)

loop_
_atom_type_symbol
_atom_type_description
_atom_type_scat_dispersion_real
_atom_type_scat_dispersion_imag
_atom_type_scat_source
C C 0.0033 0.0016 'International Tables Vol C Tables 4.2.6.8 and 6.1.1.4'
H H 0.0000 0.0000 'International Tables Vol C Tables 4.2.6.8 and 6.1.1.4'
N N 0.0061 0.0033 'International Tables Vol C Tables 4.2.6.8 and 6.1.1.4'
O O 0.0106 0.0060 'International Tables Vol C Tables 4.2.6.8 and 6.1.1.4'
W W -0.8490 6.8722 'International Tables Vol C Tables 4.2.6.8 and 6.1.1.4'

loop_
_geom_angle_atom_site_label_1
_geom_angle_atom_site_label_2
_geom_angle_atom_site_label_3
_geom_angle
C5 W1 C3 93.0(2)
C5 W1 C2 93.7(2)
C3 W1 C2 87.1(2)
C5 W1 C4 93.8(2)
C3 W1 C4 88.6(2)
C2 W1 C4 171.5(2)
C5 W1 C1 88.2(2)
C3 W1 C1 176.2(2)
C2 W1 C1 89.2(2)
C4 W1 C1 95.0(2)
C5 W1 C6 176.4(2)
C3 W1 C6 89.0(2)
C2 W1 C6 89.4(2)
C4 W1 C6 83.2(2)
C1 W1 C6 90.0(2)
O1 C1 W1 177.9(6)
C9 N1 C10 109.4(5)
C9 N1 C12 127.8(5)
C10 N1 C12 122.8(5)
O2 C2 W1 178.2(5)
C9 N2 C11 109.2(5)
C9 N2 C13 129.1(5)
C11 N2 C13 121.6(5)
O3 C3 W1 177.9(6)
C24 N3 C27 121.8(5)
C24 N3 C28 119.7(5)
C27 N3 C28 117.8(5)
O4 C4 W1 175.7(5)
C34 N4 C38 119.9(5)
C34 N4 C37 120.5(5)
C38 N4 C37 119.5(5)
O5 C5 W1 177.3(5)
C7 C6 W1 176.5(5)
C6 C7 C8 174.1(6)
C7 C8 C9 109.1(4)
C7 C8 C31 112.0(5)
C9 C8 C31 106.9(4)
C7 C8 C21 105.9(4)
C9 C8 C21 110.9(5)
C31 C8 C21 112.1(4)
N2 C9 N1 106.7(5)
N2 C9 C8 128.6(5)
N1 C9 C8 124.4(5)
C11 C10 N1 107.2(5)
C11 C10 H10A 126.4
N1 C10 H10A 126.4
C10 C11 N2 107.4(5)
C10 C11 H11A 126.3
N2 C11 H11A 126.3
N1 C12 H12A 109.5
N1 C12 H12B 109.5
H12A C12 H12B 109.5
N1 C12 H12C 109.5
H12A C12 H12C 109.5
H12B C12 H12C 109.5
N2 C13 H13A 109.5
N2 C13 H13B 109.5
H13A C13 H13B 109.5
N2 C13 H13C 109.5
H13A C13 H13C 109.5
H13B C13 H13C 109.5
C22 C21 C26 118.4(5)
C22 C21 C8 122.1(5)
C26 C21 C8 119.4(5)
C21 C22 C23 121.0(5)
C21 C22 H22A 119.5
C23 C22 H22A 119.5
C22 C23 C24 120.8(5)
C22 C23 H23A 119.6
C24 C23 H23A 119.6
N3 C24 C23 121.3(5)
N3 C24 C25 121.0(5)
C23 C24 C25 117.7(5)
C26 C25 C24 120.5(5)
C26 C25 H25A 119.8
C24 C25 H25A 119.8
C25 C26 C21 121.5(5)
C25 C26 H26A 119.2
C21 C26 H26A 119.2
N3 C27 H27A 109.5
N3 C27 H27B 109.5
H27A C27 H27B 109.5
N3 C27 H27C 109.5
H27A C27 H27C 109.5
H27B C27 H27C 109.5
N3 C28 H28A 109.5
N3 C28 H28B 109.5
H28A C28 H28B 109.5
N3 C28 H28C 109.5
H28A C28 H28C 109.5
H28B C28 H28C 109.5
C32 C31 C36 117.3(5)
C32 C31 C8 122.8(5)
C36 C31 C8 119.6(5)
C33 C32 C31 122.3(5)
C33 C32 H32A 118.9
C31 C32 H32A 118.9
C32 C33 C34 120.7(5)
C32 C33 H33A 119.7
C34 C33 H33A 119.7
N4 C34 C35 121.2(5)
N4 C34 C33 121.7(5)
C35 C34 C33 117.0(5)
C36 C35 C34 121.3(5)
C36 C35 H35A 119.4
C34 C35 H35A 119.4
C35 C36 C31 121.3(5)
C35 C36 H36A 119.4
C31 C36 H36A 119.4
N4 C37 H37A 109.5
N4 C37 H37B 109.5
H37A C37 H37B 109.5
N4 C37 H37C 109.5
H37A C37 H37C 109.5
H37B C37 H37C 109.5
N4 C38 H38A 109.5
N4 C38 H38B 109.5
H38A C38 H38B 109.5
N4 C38 H38C 109.5
H38A C38 H38C 109.5
H38B C38 H38C 109.5

loop_
_geom_bond_atom_site_label_1
_geom_bond_atom_site_label_2
_geom_bond_distance
W1 C5 2.000(6)
W1 C3 2.024(6)
W1 C2 2.029(6)
W1 C4 2.042(6)
W1 C1 2.048(6)
W1 C6 2.184(6)
O1 C1 1.146(7)
N1 C9 1.352(7)
N1 C10 1.381(7)
N1 C12 1.473(8)
O2 C2 1.149(7)
N2 C9 1.340(7)
N2 C11 1.390(7)
N2 C13 1.465(7)
C3 O3 1.150(7)
N3 C24 1.381(8)
N3 C27 1.421(9)
N3 C28 1.456(8)
C4 O4 1.146(7)
N4 C34 1.378(8)
N4 C38 1.451(8)
N4 C37 1.458(8)
C5 O5 1.156(7)
C6 C7 1.207(8)
C7 C8 1.484(8)
C8 C9 1.526(7)
C8 C31 1.545(8)
C8 C21 1.559(7)
C10 C11 1.334(8)
C10 H10A 0.9500
C11 H11A 0.9500
C12 H12A 0.9800
C12 H12B 0.9800
C12 H12C 0.9800
C13 H13A 0.9800
C13 H13B 0.9800
C13 H13C 0.9800
C21 C22 1.385(8)
C21 C26 1.385(8)
C22 C23 1.392(8)
C22 H22A 0.9500
C23 C24 1.399(8)
C23 H23A 0.9500
C24 C25 1.412(8)
C25 C26 1.380(8)
C25 H25A 0.9500
C26 H26A 0.9500
C27 H27A 0.9800
C27 H27B 0.9800
C27 H27C 0.9800
C28 H28A 0.9800
C28 H28B 0.9800
C28 H28C 0.9800
C31 C32 1.386(8)
C31 C36 1.404(8)
C32 C33 1.379(9)
C32 H32A 0.9500
C33 C34 1.421(7)
C33 H33A 0.9500
C34 C35 1.399(8)
C35 C36 1.390(8)
C35 H35A 0.9500
C36 H36A 0.9500
C37 H37A 0.9800
C37 H37B 0.9800
C37 H37C 0.9800
C38 H38A 0.9800
C38 H38B 0.9800
C38 H38C 0.9800
